data_4337020
loop_
_publ_author_name
'Tetsuro Kusamoto'
'Hiroshi Nishihara'
'Reizo Kato'

_publ_contact_author_address
;
The University of Tokyo
7-3-1 Hongo Bunkyo-ku Tokyo 113-0033
Japan
;
_publ_contact_author_email kusamoto@chem.s.u-tokyo.ac.jp
_publ_contact_author_name 'Tetsuro Kusamoto'
_publ_section_title
;
 Substituent-Dependent Spin-Density Distribution and Coexistence of Fe 3d
 and \p Spins on Ferrocene-Tetrathiafulvalene Hybrids
;
_journal_name_full 'Inorganic Chemistry'
_journal_page_first 13809
_journal_page_last 13811
_journal_paper_doi 10.1021/ic4022678
_journal_volume 52
_journal_year 2013
_chemical_formula_sum 'C32 H14 F4 Fe N4 S10'
_chemical_formula_weight 906.92
_space_group_IT_number 2
_symmetry_cell_setting triclinic
_symmetry_space_group_name_Hall '-P 1'
_symmetry_space_group_name_H-M 'P -1'
_audit_creation_date 2012-02-15T10:29:58-00:00
_audit_creation_method 'WinGX routine CIF_UPDATE'
_cell_angle_alpha 96.920(12)
_cell_angle_beta 91.646(12)
_cell_angle_gamma 93.844(11)
_cell_formula_units_Z 2
_cell_length_a 10.408(6)
_cell_length_b 10.656(7)
_cell_length_c 14.902(9)
_cell_measurement_reflns_used 3035
_cell_measurement_temperature 100(2)
_cell_measurement_theta_max 27.4546
_cell_measurement_theta_min 3.0271
_cell_volume 1635.9(17)
_computing_structure_refinement 'SHELXL-97 (Sheldrick, 1997)'
_diffrn_ambient_temperature 100
_diffrn_measured_fraction_theta_full 0.977
_diffrn_measured_fraction_theta_max 0.955
_diffrn_measurement_device
;
Mercury CCD (2x2 bin mode)
;
_diffrn_measurement_method dtprofit.ref
_diffrn_radiation_detector CCD
_diffrn_radiation_monochromator 'Graphite Monochromator'
_diffrn_radiation_source 'Rotating Anode'
_diffrn_radiation_type MoK\a
_diffrn_radiation_wavelength 0.71073
_diffrn_reflns_av_R_equivalents 0.0773
_diffrn_reflns_limit_h_max 13
_diffrn_reflns_limit_h_min -13
_diffrn_reflns_limit_k_max 13
_diffrn_reflns_limit_k_min -13
_diffrn_reflns_limit_l_max 19
_diffrn_reflns_limit_l_min -15
_diffrn_reflns_number 13130
_diffrn_reflns_theta_full 25
_diffrn_reflns_theta_max 27.44
_diffrn_reflns_theta_min 3.03
_exptl_absorpt_coefficient_mu 1.157
_exptl_absorpt_correction_T_max 1.0000
_exptl_absorpt_correction_T_min 0.8234
_exptl_absorpt_correction_type multi-scan
_exptl_absorpt_process_details 'Jacobson, R. (1998) Private communication'
_exptl_crystal_colour red
_exptl_crystal_density_diffrn 1.84
_exptl_crystal_description Needle
_exptl_crystal_F_000 912
_exptl_crystal_size_max 0.1
_exptl_crystal_size_mid 0.1
_exptl_crystal_size_min 0.02
_refine_diff_density_max 1.321
_refine_diff_density_min -0.855
_refine_ls_extinction_method none
_refine_ls_goodness_of_fit_ref 1.014
_refine_ls_hydrogen_treatment constr
_refine_ls_matrix_type full
_refine_ls_number_parameters 462
_refine_ls_number_reflns 7150
_refine_ls_number_restraints 0
_refine_ls_restrained_S_all 1.014
_refine_ls_R_factor_all 0.1760
_refine_ls_R_factor_gt 0.0861
_refine_ls_shift/su_max 0
_refine_ls_structure_factor_coef Fsqd
_refine_ls_weighting_details 'calc w=1/[\s^2^(Fo^2^)+(0.1158P)^2^+0.0000P] where P=(Fo^2^+2Fc^2^)/3'
_refine_ls_weighting_scheme calc
_refine_ls_wR_factor_gt 0.1977
_refine_ls_wR_factor_ref 0.2651
_reflns_number_gt 3291
_reflns_number_total 7150
_reflns_threshold_expression >2sigma(I)
_cod_data_source_file ic4022678_si_002_2.cif
_cod_data_source_block '[FcS4TTF(SMe)2](F4TCNQ)-100K'
_cod_original_cell_volume 1636.0(1)
_cod_original_sg_symbol_Hall -P1
_cod_database_code 4337020

loop_
_symmetry_equiv_pos_as_xyz
'x, y, z'
'-x, -y, -z'

loop_
_atom_site_label
_atom_site_type_symbol
_atom_site_fract_x
_atom_site_fract_y
_atom_site_fract_z
_atom_site_U_iso_or_equiv
_atom_site_adp_type
_atom_site_occupancy
_atom_site_calc_flag
_atom_site_refinement_flags
S5 S 0.5821(2) 0.80288(19) 0.02688(14) 0.0203(5) Uani 1 d .
S4 S 0.5479(2) 0.99786(19) -0.20718(14) 0.0207(5) Uani 1 d .
S3 S 0.3981(2) 0.7792(2) -0.13786(14) 0.0214(5) Uani 1 d .
S6 S 0.7331(2) 1.0168(2) -0.04025(14) 0.0218(5) Uani 1 d .
Fe1 Fe 0.32751(12) 0.68824(12) -0.50905(9) 0.0247(4) Uani 1 d .
S8 S 0.9280(2) 1.0325(2) 0.13405(15) 0.0226(5) Uani 1 d .
S7 S 0.7712(2) 0.8290(2) 0.20309(15) 0.0227(5) Uani 1 d .
S2 S 0.3612(2) 0.9711(2) -0.37880(15) 0.0241(5) Uani 1 d .
S1 S 0.2093(2) 0.7480(2) -0.30151(15) 0.0227(5) Uani 1 d .
S9 S 0.9612(2) 0.8183(2) 0.36017(16) 0.0303(6) Uani 1 d .
S10 S 1.1369(2) 1.0398(2) 0.27962(15) 0.0246(5) Uani 1 d .
F2 F 0.6419(4) 0.4058(5) -0.0093(3) 0.0280(12) Uani 1 d .
F3 F 1.0386(5) 0.7635(4) -0.0043(3) 0.0286(12) Uani 1 d .
F4 F 0.8683(5) 0.7366(5) -0.1416(3) 0.0311(12) Uani 1 d .
F1 F 0.8111(4) 0.4351(5) 0.1268(3) 0.0299(12) Uani 1 d .
C10 C 0.3438(8) 0.8606(7) -0.2986(5) 0.0207(18) Uani 1 d .
N2 N 1.2208(7) 0.7811(7) 0.1594(5) 0.0295(18) Uani 1 d .
C27 C 0.7484(7) 0.5665(7) -0.0843(6) 0.0177(18) Uani 1 d .
C23 C 1.1345(8) 0.7074(8) 0.1509(6) 0.0227(19) Uani 1 d .
C13 C 0.3266(8) 0.4982(8) -0.4991(6) 0.026(2) Uani 1 d .
H13 H 0.3843 0.4411 -0.5268 0.031 Uiso 1 calc R
C7 C 0.5347(8) 0.8490(8) -0.0763(6) 0.0225(19) Uani 1 d .
C22 C 1.0305(8) 0.6152(8) 0.1416(6) 0.0236(19) Uani 1 d .
C26 C 0.8539(8) 0.6589(8) -0.0760(6) 0.0222(19) Uani 1 d .
N1 N 1.0202(7) 0.4775(8) 0.2741(5) 0.035(2) Uani 1 d .
C5 C 0.7937(8) 0.9265(8) 0.1176(6) 0.0207(18) Uani 1 d .
C11 C 0.2353(8) 0.6414(7) -0.3982(5) 0.0187(18) Uani 1 d .
C28 C 0.7408(7) 0.4926(8) -0.0095(5) 0.0181(18) Uani 1 d .
C6 C 0.7128(7) 0.9169(7) 0.0435(6) 0.0193(18) Uani 1 d .
C3 C 0.9107(8) 0.8876(8) 0.2658(5) 0.0209(18) Uani 1 d .
N3 N 0.4533(7) 0.3985(7) -0.1770(5) 0.037(2) Uani 1 d .
C24 C 0.9365(8) 0.6003(8) 0.0704(6) 0.0226(19) Uani 1 d .
C8 C 0.6032(7) 0.9482(8) -0.1067(5) 0.0176(17) Uani 1 d .
C25 C 0.9427(7) 0.6738(8) -0.0050(6) 0.0216(19) Uani 1 d .
C21 C 1.0201(8) 0.5392(8) 0.2158(6) 0.025(2) Uani 1 d .
C9 C 0.4213(7) 0.8759(8) -0.2248(6) 0.0230(19) Uani 1 d .
C29 C 0.8269(7) 0.5109(7) 0.0609(5) 0.0181(18) Uani 1 d .
C32 C 0.6617(8) 0.6303(8) -0.2306(6) 0.0231(19) Uani 1 d .
C17 C 0.4994(9) 0.7955(8) -0.4975(6) 0.0243(19) Uani 1 d .
H17 H 0.5704 0.787 -0.4578 0.029 Uiso 1 calc R
N4 N 0.6535(7) 0.6839(7) -0.2930(5) 0.0301(18) Uani 1 d .
C4 C 0.9873(9) 0.9803(8) 0.2348(6) 0.026(2) Uani 1 d .
C18 C 0.4761(8) 0.7365(9) -0.5859(6) 0.029(2) Uani 1 d .
H18 H 0.5315 0.6792 -0.616 0.035 Uiso 1 calc R
C1 C 0.8252(8) 0.7084(9) 0.3735(7) 0.032(2) Uani 1 d .
H1A H 0.7492 0.7555 0.3877 0.049 Uiso 1 calc R
H1B H 0.8445 0.6587 0.4229 0.049 Uiso 1 calc R
H1C H 0.8083 0.6514 0.3171 0.049 Uiso 1 calc R
C30 C 0.5464(9) 0.4657(8) -0.1641(6) 0.027(2) Uani 1 d .
C31 C 0.6548(7) 0.5530(8) -0.1574(6) 0.0203(18) Uani 1 d .
C15 C 0.1491(8) 0.6159(8) -0.4756(5) 0.0228(19) Uani 1 d .
H15 H 0.0689 0.6514 -0.4836 0.027 Uiso 1 calc R
C19 C 0.3603(9) 0.7717(8) -0.6261(6) 0.029(2) Uani 1 d .
H19 H 0.3268 0.7448 -0.6858 0.034 Uiso 1 calc R
C16 C 0.3908(8) 0.8728(8) -0.4798(6) 0.025(2) Uani 1 d .
C20 C 0.3049(9) 0.8555(9) -0.5584(6) 0.030(2) Uani 1 d .
H20 H 0.2255 0.8932 -0.564 0.036 Uiso 1 calc R
C12 C 0.3460(8) 0.5664(8) -0.4141(6) 0.0234(19) Uani 1 d .
H12 H 0.418 0.5646 -0.3738 0.028 Uiso 1 calc R
C14 C 0.2074(8) 0.5260(8) -0.5391(6) 0.026(2) Uani 1 d .
H14 H 0.1728 0.4914 -0.5972 0.031 Uiso 1 calc R
C2 C 1.0988(9) 1.1643(9) 0.3681(6) 0.036(2) Uani 1 d .
H2A H 1.0651 1.2347 0.3402 0.054 Uiso 1 calc R
H2B H 1.177 1.1945 0.4045 0.054 Uiso 1 calc R
H2C H 1.034 1.1304 0.4069 0.054 Uiso 1 calc R

loop_
_atom_site_aniso_label
_atom_site_aniso_U_11
_atom_site_aniso_U_22
_atom_site_aniso_U_33
_atom_site_aniso_U_23
_atom_site_aniso_U_13
_atom_site_aniso_U_12
S5 0.0240(11) 0.0171(10) 0.0193(11) 0.0031(9) -0.0017(9) -0.0037(9)
S4 0.0245(11) 0.0177(10) 0.0196(11) 0.0053(9) -0.0007(9) -0.0046(9)
S3 0.0259(11) 0.0182(11) 0.0194(11) 0.0045(9) -0.0012(9) -0.0065(9)
S6 0.0228(11) 0.0212(11) 0.0206(11) 0.0043(9) -0.0003(9) -0.0076(9)
Fe1 0.0292(7) 0.0215(7) 0.0228(7) 0.0058(5) -0.0016(6) -0.0073(5)
S8 0.0228(11) 0.0218(11) 0.0228(11) 0.0071(9) -0.0035(9) -0.0069(9)
S7 0.0244(11) 0.0192(11) 0.0240(12) 0.0065(9) -0.0033(9) -0.0067(9)
S2 0.0283(12) 0.0188(11) 0.0251(12) 0.0048(9) 0.0011(10) -0.0035(9)
S1 0.0230(11) 0.0215(11) 0.0227(11) 0.0034(9) 0.0001(9) -0.0060(9)
S9 0.0286(12) 0.0323(13) 0.0313(13) 0.0154(11) -0.0039(10) -0.0074(10)
S10 0.0218(11) 0.0240(12) 0.0276(12) 0.0066(10) -0.0026(9) -0.0066(9)
F2 0.028(3) 0.027(3) 0.031(3) 0.017(2) -0.001(2) -0.008(2)
F3 0.036(3) 0.019(3) 0.031(3) 0.014(2) -0.001(2) -0.013(2)
F4 0.033(3) 0.026(3) 0.035(3) 0.015(2) -0.009(2) -0.005(2)
F1 0.031(3) 0.027(3) 0.033(3) 0.015(2) -0.002(2) -0.009(2)
C10 0.036(5) 0.012(4) 0.014(4) 0.004(3) -0.004(4) 0.001(4)
N2 0.036(4) 0.020(4) 0.029(4) 0.000(3) -0.003(4) -0.010(3)
C27 0.010(4) 0.018(4) 0.027(5) 0.004(4) 0.010(3) 0.006(3)
C23 0.030(5) 0.020(5) 0.019(4) 0.004(4) 0.008(4) 0.004(4)
C13 0.025(5) 0.014(4) 0.040(6) 0.013(4) 0.008(4) -0.004(3)
C7 0.022(4) 0.014(4) 0.029(5) -0.010(4) 0.003(4) 0.007(3)
C22 0.027(5) 0.020(5) 0.024(5) 0.004(4) -0.001(4) 0.002(4)
C26 0.033(5) 0.013(4) 0.025(5) 0.014(4) 0.011(4) 0.004(4)
N1 0.043(5) 0.034(5) 0.027(4) 0.009(4) -0.016(4) -0.012(4)
C5 0.020(4) 0.020(4) 0.022(5) -0.004(4) 0.007(4) 0.008(4)
C11 0.025(4) 0.011(4) 0.021(4) 0.002(3) 0.001(4) 0.000(3)
C28 0.018(4) 0.021(4) 0.015(4) 0.007(3) -0.005(3) -0.007(3)
C6 0.020(4) 0.016(4) 0.024(5) 0.011(3) 0.003(4) 0.000(3)
C3 0.027(5) 0.021(4) 0.014(4) 0.000(3) 0.005(4) -0.002(4)
N3 0.040(5) 0.029(5) 0.041(5) 0.012(4) -0.013(4) -0.017(4)
C24 0.026(5) 0.015(4) 0.025(5) 0.003(4) 0.003(4) -0.006(4)
C8 0.006(4) 0.025(5) 0.021(4) 0.006(4) -0.005(3) 0.000(3)
C25 0.014(4) 0.025(5) 0.024(5) -0.002(4) 0.001(4) -0.008(3)
C21 0.022(5) 0.022(5) 0.028(5) 0.001(4) -0.013(4) -0.007(4)
C9 0.016(4) 0.016(4) 0.036(5) 0.003(4) 0.010(4) -0.001(3)
C29 0.015(4) 0.018(4) 0.022(4) 0.008(3) -0.009(3) -0.003(3)
C32 0.022(5) 0.018(4) 0.029(5) 0.004(4) 0.000(4) -0.006(4)
C17 0.032(5) 0.024(5) 0.016(4) 0.000(4) 0.006(4) -0.002(4)
N4 0.031(4) 0.027(4) 0.030(5) -0.004(4) -0.004(4) -0.002(3)
C4 0.036(5) 0.018(4) 0.025(5) 0.006(4) 0.006(4) 0.000(4)
C18 0.027(5) 0.034(5) 0.029(5) 0.010(4) 0.010(4) 0.005(4)
C1 0.022(5) 0.028(5) 0.050(6) 0.014(5) 0.010(4) -0.003(4)
C30 0.043(5) 0.016(4) 0.020(5) 0.002(4) 0.000(4) -0.005(4)
C31 0.014(4) 0.021(4) 0.025(5) -0.002(4) 0.001(4) 0.003(3)
C15 0.027(5) 0.026(5) 0.015(4) 0.011(4) -0.009(4) -0.006(4)
C19 0.048(6) 0.020(5) 0.017(5) 0.006(4) -0.002(4) -0.004(4)
C16 0.030(5) 0.018(4) 0.027(5) 0.003(4) 0.003(4) -0.009(4)
C20 0.033(5) 0.039(6) 0.016(4) 0.008(4) -0.015(4) -0.014(4)
C12 0.031(5) 0.015(4) 0.024(5) 0.004(4) -0.005(4) -0.003(4)
C14 0.034(5) 0.026(5) 0.019(5) 0.006(4) 0.008(4) -0.008(4)
C2 0.035(5) 0.038(6) 0.032(6) -0.003(5) -0.006(4) 0.001(5)

loop_
_atom_type_symbol
_atom_type_description
_atom_type_scat_dispersion_real
_atom_type_scat_dispersion_imag
_atom_type_scat_source
C C 0.0033 0.0016 'International Tables Vol C Tables 4.2.6.8 and 6.1.1.4'
H H 0 0 'International Tables Vol C Tables 4.2.6.8 and 6.1.1.4'
F F 0.0171 0.0103 'International Tables Vol C Tables 4.2.6.8 and 6.1.1.4'
Fe Fe 0.3463 0.8444 'International Tables Vol C Tables 4.2.6.8 and 6.1.1.4'
N N 0.0061 0.0033 'International Tables Vol C Tables 4.2.6.8 and 6.1.1.4'
S S 0.1246 0.1234 'International Tables Vol C Tables 4.2.6.8 and 6.1.1.4'

loop_
_geom_angle_atom_site_label_1
_geom_angle_atom_site_label_2
_geom_angle_atom_site_label_3
_geom_angle
C7 S5 C6 93.6(4)
C8 S4 C9 93.4(4)
C7 S3 C9 92.6(4)
C8 S6 C6 94.8(4)
C18 Fe1 C16 67.7(4)
C18 Fe1 C11 158.3(3)
C16 Fe1 C11 106.0(3)
C18 Fe1 C20 68.2(4)
C16 Fe1 C20 41.5(3)
C11 Fe1 C20 121.8(4)
C18 Fe1 C12 121.8(4)
C16 Fe1 C12 120.1(3)
C11 Fe1 C12 41.9(3)
C20 Fe1 C12 157.7(3)
C18 Fe1 C13 108.4(4)
C16 Fe1 C13 155.3(4)
C11 Fe1 C13 68.1(3)
C20 Fe1 C13 161.9(4)
C12 Fe1 C13 39.6(3)
C18 Fe1 C17 40.0(3)
C16 Fe1 C17 41.8(3)
C11 Fe1 C17 121.4(3)
C20 Fe1 C17 70.4(3)
C12 Fe1 C17 103.7(4)
C13 Fe1 C17 119.2(4)
C18 Fe1 C15 159.7(3)
C16 Fe1 C15 123.7(3)
C11 Fe1 C15 40.9(3)
C20 Fe1 C15 108.1(4)
C12 Fe1 C15 69.5(3)
C13 Fe1 C15 68.5(3)
C17 Fe1 C15 159.5(3)
C18 Fe1 C14 123.8(4)
C16 Fe1 C14 161.7(3)
C11 Fe1 C14 68.5(3)
C20 Fe1 C14 125.3(3)
C12 Fe1 C14 68.3(3)
C13 Fe1 C14 40.6(3)
C17 Fe1 C14 156.1(3)
C15 Fe1 C14 40.9(3)
C18 Fe1 C19 40.6(3)
C16 Fe1 C19 68.7(3)
C11 Fe1 C19 158.6(3)
C20 Fe1 C19 40.6(3)
C12 Fe1 C19 158.9(3)
C13 Fe1 C19 125.3(4)
C17 Fe1 C19 69.4(4)
C15 Fe1 C19 123.6(3)
C14 Fe1 C19 109.7(3)
C5 S8 C4 96.7(4)
C3 S7 C5 95.4(4)
C16 S2 C10 102.5(4)
C11 S1 C10 102.8(4)
C3 S9 C1 101.6(4)
C4 S10 C2 103.3(4)
C9 C10 S2 119.0(7)
C9 C10 S1 117.4(6)
S2 C10 S1 122.5(5)
C26 C27 C31 123.1(7)
C26 C27 C28 113.5(7)
C31 C27 C28 123.3(7)
N2 C23 C22 178.6(10)
C12 C13 C14 110.1(8)
C12 C13 Fe1 70.0(5)
C14 C13 Fe1 70.2(5)
C12 C13 H13 124.9
C14 C13 H13 124.9
Fe1 C13 H13 126.4
C8 C7 S5 118.2(6)
C8 C7 S3 119.6(7)
S5 C7 S3 122.2(5)
C23 C22 C24 124.6(8)
C23 C22 C21 114.5(8)
C24 C22 C21 120.8(8)
F4 C26 C25 118.1(7)
F4 C26 C27 118.6(7)
C25 C26 C27 123.3(7)
C6 C5 S8 123.3(7)
C6 C5 S7 122.0(7)
S8 C5 S7 114.7(5)
C15 C11 C12 108.5(7)
C15 C11 S1 124.6(6)
C12 C11 S1 126.9(6)
C15 C11 Fe1 70.7(5)
C12 C11 Fe1 69.6(5)
S1 C11 Fe1 124.8(4)
F2 C28 C29 119.5(7)
F2 C28 C27 118.2(6)
C29 C28 C27 122.3(7)
C5 C6 S6 121.9(6)
C5 C6 S5 121.8(6)
S6 C6 S5 116.3(5)
C4 C3 S7 118.7(7)
C4 C3 S9 119.8(7)
S7 C3 S9 121.1(5)
C22 C24 C29 125.9(8)
C22 C24 C25 122.8(7)
C29 C24 C25 111.2(7)
C7 C8 S6 117.1(6)
C7 C8 S4 117.1(6)
S6 C8 S4 125.8(5)
F3 C25 C26 118.3(8)
F3 C25 C24 117.9(7)
C26 C25 C24 123.8(7)
N1 C21 C22 175.5(9)
C10 C9 S3 120.9(6)
C10 C9 S4 122.0(7)
S3 C9 S4 117.0(5)
C28 C29 F1 117.2(7)
C28 C29 C24 125.8(8)
F1 C29 C24 117.0(7)
N4 C32 C31 171.7(9)
C18 C17 C16 104.6(8)
C18 C17 Fe1 69.0(5)
C16 C17 Fe1 68.1(5)
C18 C17 H17 127.7
C16 C17 H17 127.7
Fe1 C17 H17 126.7
C3 C4 S10 126.2(7)
C3 C4 S8 114.3(7)
S10 C4 S8 119.3(5)
C17 C18 C19 112.7(8)
C17 C18 Fe1 71.0(5)
C19 C18 Fe1 71.6(5)
C17 C18 H18 123.6
C19 C18 H18 123.6
Fe1 C18 H18 125.4
S9 C1 H1A 109.5
S9 C1 H1B 109.5
H1A C1 H1B 109.5
S9 C1 H1C 109.5
H1A C1 H1C 109.5
H1B C1 H1C 109.5
N3 C30 C31 173.5(10)
C30 C31 C27 123.6(8)
C30 C31 C32 113.8(7)
C27 C31 C32 122.6(7)
C11 C15 C14 106.7(7)
C11 C15 Fe1 68.3(5)
C14 C15 Fe1 69.6(5)
C11 C15 H15 126.7
C14 C15 H15 126.7
Fe1 C15 H15 126.9
C18 C19 C20 105.9(8)
C18 C19 Fe1 67.8(5)
C20 C19 Fe1 68.1(5)
C18 C19 H19 127.1
C20 C19 H19 127.1
Fe1 C19 H19 128.5
C20 C16 C17 108.9(8)
C20 C16 S2 123.5(7)
C17 C16 S2 127.5(7)
C20 C16 Fe1 69.5(5)
C17 C16 Fe1 70.0(5)
S2 C16 Fe1 125.3(5)
C19 C20 C16 107.8(8)
C19 C20 Fe1 71.3(5)
C16 C20 Fe1 68.9(5)
C19 C20 H20 126.1
C16 C20 H20 126.1
Fe1 C20 H20 125.3
C13 C12 C11 107.0(8)
C13 C12 Fe1 70.4(5)
C11 C12 Fe1 68.5(5)
C13 C12 H12 126.5
C11 C12 H12 126.5
Fe1 C12 H12 126.2
C13 C14 C15 107.7(8)
C13 C14 Fe1 69.2(5)
C15 C14 Fe1 69.5(5)
C13 C14 H14 126.2
C15 C14 H14 126.2
Fe1 C14 H14 126.7
S10 C2 H2A 109.5
S10 C2 H2B 109.5
H2A C2 H2B 109.5
S10 C2 H2C 109.5
H2A C2 H2C 109.5
H2B C2 H2C 109.5

loop_
_geom_bond_atom_site_label_1
_geom_bond_atom_site_label_2
_geom_bond_distance
S5 C7 1.737(9)
S5 C6 1.756(8)
S4 C8 1.742(8)
S4 C9 1.780(8)
S3 C7 1.745(9)
S3 C9 1.760(9)
S6 C8 1.723(8)
S6 C6 1.743(8)
Fe1 C18 2.025(9)
Fe1 C16 2.026(8)
Fe1 C11 2.029(8)
Fe1 C20 2.033(9)
Fe1 C12 2.045(8)
Fe1 C13 2.049(8)
Fe1 C17 2.051(9)
Fe1 C15 2.061(8)
Fe1 C14 2.063(9)
Fe1 C19 2.076(8)
S8 C5 1.732(9)
S8 C4 1.771(9)
S7 C3 1.743(9)
S7 C5 1.748(9)
S2 C16 1.774(9)
S2 C10 1.780(8)
S1 C11 1.762(8)
S1 C10 1.780(9)
S9 C3 1.748(8)
S9 C1 1.809(9)
S10 C4 1.729(9)
S10 C2 1.825(9)
F2 C28 1.339(8)
F3 C25 1.336(9)
F4 C26 1.359(8)
F1 C29 1.350(9)
C10 C9 1.334(12)
N2 C23 1.149(10)
C27 C26 1.419(11)
C27 C31 1.429(11)
C27 C28 1.440(10)
C23 C22 1.406(11)
C13 C12 1.385(12)
C13 C14 1.426(12)
C13 H13 0.95
C7 C8 1.366(11)
C22 C24 1.411(11)
C22 C21 1.448(12)
C26 C25 1.373(12)
N1 C21 1.151(11)
C5 C6 1.359(12)
C11 C15 1.430(11)
C11 C12 1.455(11)
C28 C29 1.349(10)
C3 C4 1.361(11)
N3 C30 1.164(11)
C24 C29 1.430(10)
C24 C25 1.445(11)
C32 N4 1.153(11)
C32 C31 1.443(12)
C17 C18 1.396(12)
C17 C16 1.455(12)
C17 H17 0.95
C18 C19 1.425(12)
C18 H18 0.95
C1 H1A 0.98
C1 H1B 0.98
C1 H1C 0.98
C30 C31 1.408(11)
C15 C14 1.440(12)
C15 H15 0.95
C19 C20 1.426(13)
C19 H19 0.95
C16 C20 1.439(12)
C20 H20 0.95
C12 H12 0.95
C14 H14 0.95
C2 H2A 0.98
C2 H2B 0.98
C2 H2C 0.98
